data_4061781
_journal_name_full Organometallics
_journal_paper_doi 10.1021/om050664n
_journal_year 2005
_chemical_absolute_configuration 'CHOOSE rm ad rmad syn or unk'
_chemical_formula_moiety 'C44 H47 Cl O9 P2 Ru '
_chemical_formula_sum 'C44 H47 Cl O9 P2 Ru'
_chemical_formula_weight 918.32
_space_group_IT_number 19
_space_group_name_Hall 'P 2ac 2ab'
_space_group_name_H-M_alt 'P 21 21 21'
_symmetry_cell_setting orthorhombic
_symmetry_Int_Tables_number 19
_symmetry_space_group_name_Hall 'P 2ac 2ab'
_symmetry_space_group_name_H-M 'P 21 21 21'
_cell_angle_alpha 90
_cell_angle_beta 90
_cell_angle_gamma 90
_cell_formula_units_Z 4
_cell_length_a 8.947(2)
_cell_length_b 12.850(3)
_cell_length_c 36.617(7)
_cell_measurement_temperature 173.1
_cell_volume 4209.7(14)
_exptl_crystal_density_diffrn 1.449
_cod_original_formula_sum 'C44 H47 Cl O9 P2 Ru '
_cod_database_code 4061781

loop_
_symmetry_equiv_pos_site_id
_symmetry_equiv_pos_as_xyz
1 +X,+Y,+Z
2 1/2+X,1/2-Y,-Z
3 -X,1/2+Y,1/2-Z
4 1/2-X,-Y,1/2+Z

loop_
_atom_site_label
_atom_site_type_symbol
_atom_site_fract_x
_atom_site_fract_y
_atom_site_fract_z
_atom_site_U_iso_or_equiv
_atom_site_adp_type
_atom_site_occupancy
_atom_site_symmetry_multiplicity
_atom_site_calc_flag
_atom_site_refinement_flags
_atom_site_disorder_assembly
_atom_site_disorder_group
Ru(1) Ru -1.01960(4) -0.17961(4) -0.140660(10) 0.01695(9) Uani 1.00 1 d . . .
Cl(1) Cl 0.343(2) 0.101(2) 0.0883(5) 0.276(8) Uiso 0.50 1 d P . .
Cl(2) Cl 0.014(2) 0.2523(11) 0.0041(4) 0.220(5) Uiso 0.50 1 d P . .
P(1) P -0.8507(2) -0.07871(13) -0.17042(4) 0.0185(4) Uani 1.00 1 d . . .
P(2) P -0.8187(2) -0.19840(13) -0.09836(4) 0.0208(4) Uani 1.00 1 d . . .
O(1) O -1.3023(5) -0.3407(3) -0.17084(12) 0.0285(12) Uani 1.00 1 d . . .
O(2) O -1.2639(4) -0.2773(4) -0.22721(12) 0.0245(11) Uani 1.00 1 d . . .
O(3) O -0.7484(4) -0.3130(4) -0.20230(12) 0.0286(12) Uani 1.00 1 d . . .
O(4) O -0.7768(4) -0.4546(3) -0.16782(12) 0.0231(11) Uani 1.00 1 d . . .
O(5) O -1.3405(5) -0.0497(4) -0.20472(13) 0.034(1) Uani 1.00 1 d . . .
O(6) O -1.1751(5) 0.0656(4) -0.18117(12) 0.0295(13) Uani 1.00 1 d . . .
O(7) O -1.3048(5) -0.1343(4) -0.07277(12) 0.0324(13) Uani 1.00 1 d . . .
O(8) O -1.1684(6) 0.0060(4) -0.05652(12) 0.038(1) Uani 1.00 1 d . . .
O(9) O -1.1709(5) -0.2845(3) -0.10884(11) 0.0243(12) Uani 1.00 1 d . . .
C(1) C -1.0613(6) -0.2727(5) -0.1882(2) 0.022(2) Uani 1.00 1 d . . .
C(2) C -0.9659(6) -0.3301(5) -0.1641(1) 0.0192(13) Uani 1.00 1 d . . .
C(3) C -1.2202(6) -0.3014(5) -0.1939(2) 0.021(2) Uani 1.00 1 d . . .
C(4) C -1.4197(6) -0.2949(6) -0.2351(2) 0.032(2) Uani 1.00 1 d . . .
C(5) C -0.8205(7) -0.3621(5) -0.1802(2) 0.019(2) Uani 1.00 1 d . . .
C(6) C -0.6389(7) -0.4940(6) -0.1835(2) 0.033(2) Uani 1.00 1 d . . .
C(7) C -1.2211(6) -0.0906(5) -0.1486(2) 0.021(2) Uani 1.00 1 d . . .
C(8) C -1.1467(7) -0.0488(6) -0.1167(2) 0.025(2) Uani 1.00 1 d . . .
C(9) C -1.2511(7) -0.0253(5) -0.1807(2) 0.024(2) Uani 1.00 1 d . . .
C(10) C -1.2063(9) 0.1334(6) -0.2114(2) 0.045(2) Uani 1.00 1 d . . .
C(11) C -1.2146(7) -0.0662(6) -0.0814(2) 0.031(2) Uani 1.00 1 d . . .
C(12) C -1.2327(11) -0.0008(8) -0.0206(2) 0.058(3) Uani 1.00 1 d . . .
C(13) C -0.6608(7) -0.1149(5) -0.1565(2) 0.024(2) Uani 1.00 1 d . . .
C(14) C -0.6572(7) -0.1232(6) -0.1145(2) 0.028(2) Uani 1.00 1 d . . .
C(15) C -0.8370(7) -0.0791(5) -0.2201(2) 0.019(2) Uani 1.00 1 d . . .
C(16) C -0.9656(7) -0.0709(5) -0.2417(2) 0.026(2) Uani 1.00 1 d . . .
C(17) C -0.9581(8) -0.0652(5) -0.2791(2) 0.031(2) Uani 1.00 1 d . . .
C(18) C -0.8219(8) -0.0702(6) -0.2964(2) 0.032(2) Uani 1.00 1 d . . .
C(19) C -0.6927(8) -0.0813(6) -0.2754(2) 0.032(2) Uani 1.00 1 d . . .
C(20) C -0.6999(7) -0.0846(5) -0.2378(2) 0.025(2) Uani 1.00 1 d . . .
C(21) C -0.8443(7) 0.0618(5) -0.1609(2) 0.022(2) Uani 1.00 1 d . . .
C(22) C -0.8560(7) 0.0996(5) -0.1246(2) 0.028(2) Uani 1.00 1 d . . .
C(23) C -0.8489(8) 0.2049(5) -0.1178(2) 0.035(2) Uani 1.00 1 d . . .
C(24) C -0.8334(8) 0.2758(6) -0.1455(2) 0.039(2) Uani 1.00 1 d . . .
C(25) C -0.8176(9) 0.2401(5) -0.1806(2) 0.038(2) Uani 1.00 1 d . . .
C(26) C -0.8247(8) 0.1356(5) -0.1880(2) 0.027(2) Uani 1.00 1 d . . .
C(27) C -0.7495(7) -0.3326(6) -0.0924(2) 0.025(2) Uani 1.00 1 d . . .
C(28) C -0.6064(8) -0.3634(6) -0.1015(2) 0.041(2) Uani 1.00 1 d . . .
C(29) C -0.5604(10) -0.4647(7) -0.0965(3) 0.054(3) Uani 1.00 1 d . . .
C(30) C -0.6559(13) -0.5357(7) -0.0818(2) 0.060(3) Uani 1.00 1 d . . .
C(31) C -0.7995(12) -0.5074(6) -0.0731(2) 0.056(3) Uani 1.00 1 d . . .
C(32) C -0.8479(9) -0.4051(6) -0.0787(2) 0.039(2) Uani 1.00 1 d . . .
C(33) C -0.8244(7) -0.1620(5) -0.0502(2) 0.024(2) Uani 1.00 1 d . . .
C(34) C -0.7013(8) -0.1163(6) -0.0333(2) 0.035(2) Uani 1.00 1 d . . .
C(35) C -0.7047(9) -0.0958(7) 0.0040(2) 0.043(2) Uani 1.00 1 d . . .
C(36) C -0.8256(9) -0.1222(6) 0.0248(2) 0.041(2) Uani 1.00 1 d . . .
C(37) C -0.9475(8) -0.1669(7) 0.0083(2) 0.043(2) Uani 1.00 1 d . . .
C(38) C -0.9482(6) -0.1865(6) -0.0288(2) 0.033(2) Uani 1.00 1 d . . .
C(39) C 0.185(2) 0.194(2) 0.0492(6) 0.155(6) Uiso 1.00 1 d . . .
C(40) C 0.075(3) 0.263(2) 0.0462(7) 0.194(10) Uiso 1.00 1 d . . .
C(41) C 0.027(2) 0.324(2) 0.0756(5) 0.158(6) Uiso 1.00 1 d . . .
C(42) C 0.078(3) 0.319(2) 0.1125(7) 0.194(9) Uiso 1.00 1 d . . .
C(43) C 0.189(3) 0.252(2) 0.1145(7) 0.182(9) Uiso 1.00 1 d . . .
C(44) C 0.236(3) 0.209(3) 0.0837(9) 0.231(11) Uiso 1.00 1 d . . .
H(1) H -1.1865 -0.3469 -0.1222 0.029 Uiso 1.00 1 c R . .
H(2) H -1.2639 -0.2506 -0.1049 0.029 Uiso 1.00 1 c R . .
H(3) H -1.0128 -0.2483 -0.2097 0.026 Uiso 1.00 1 c R . .
H(4) H -1.0162 -0.3858 -0.1523 0.023 Uiso 1.00 1 c R . .
H(5) H -1.4342 -0.3637 -0.2440 0.038 Uiso 1.00 1 c R . .
H(6) H -1.4521 -0.2468 -0.2532 0.038 Uiso 1.00 1 c R . .
H(7) H -1.4768 -0.2852 -0.2135 0.038 Uiso 1.00 1 c R . .
H(8) H -0.6629 -0.5332 -0.2047 0.040 Uiso 1.00 1 c R . .
H(9) H -0.5897 -0.5371 -0.1662 0.040 Uiso 1.00 1 c R . .
H(10) H -0.5757 -0.4376 -0.1900 0.040 Uiso 1.00 1 c R . .
H(11) H -1.3070 -0.1297 -0.1419 0.026 Uiso 1.00 1 c R . .
H(12) H -1.1030 0.0180 -0.1199 0.030 Uiso 1.00 1 c R . .
H(13) H -1.1390 0.1183 -0.2307 0.054 Uiso 1.00 1 c R . .
H(14) H -1.1942 0.2038 -0.2039 0.054 Uiso 1.00 1 c R . .
H(15) H -1.3060 0.1226 -0.2194 0.054 Uiso 1.00 1 c R . .
H(16) H -1.3212 0.0398 -0.0190 0.069 Uiso 1.00 1 c R . .
H(17) H -1.1630 0.0240 -0.0031 0.069 Uiso 1.00 1 c R . .
H(18) H -1.2554 -0.0715 -0.0154 0.069 Uiso 1.00 1 c R . .
H(19) H -0.6345 -0.1799 -0.1670 0.029 Uiso 1.00 1 c R . .
H(20) H -0.5921 -0.0631 -0.1643 0.029 Uiso 1.00 1 c R . .
H(21) H -0.6602 -0.0554 -0.1041 0.033 Uiso 1.00 1 c R . .
H(22) H -0.5678 -0.1572 -0.1072 0.033 Uiso 1.00 1 c R . .
H(23) H -1.0607 -0.0695 -0.2301 0.031 Uiso 1.00 1 c R . .
H(24) H -1.0470 -0.0575 -0.2930 0.038 Uiso 1.00 1 c R . .
H(25) H -0.8158 -0.0660 -0.3222 0.039 Uiso 1.00 1 c R . .
H(26) H -0.5984 -0.0871 -0.2871 0.039 Uiso 1.00 1 c R . .
H(27) H -0.6106 -0.0906 -0.2239 0.030 Uiso 1.00 1 c R . .
H(28) H -0.8687 0.0522 -0.1049 0.034 Uiso 1.00 1 c R . .
H(29) H -0.8552 0.2289 -0.0934 0.042 Uiso 1.00 1 c R . .
H(30) H -0.8330 0.3483 -0.1404 0.046 Uiso 1.00 1 c R . .
H(31) H -0.8021 0.2883 -0.1999 0.046 Uiso 1.00 1 c R . .
H(32) H -0.8155 0.1131 -0.2126 0.032 Uiso 1.00 1 c R . .
H(33) H -0.5388 -0.3138 -0.1114 0.050 Uiso 1.00 1 c R . .
H(34) H -0.4621 -0.4849 -0.1033 0.065 Uiso 1.00 1 c R . .
H(35) H -0.6229 -0.6049 -0.0775 0.072 Uiso 1.00 1 c R . .
H(36) H -0.8666 -0.5577 -0.0635 0.067 Uiso 1.00 1 c R . .
H(37) H -0.9476 -0.3857 -0.0729 0.046 Uiso 1.00 1 c R . .
H(38) H -0.6153 -0.0990 -0.0473 0.041 Uiso 1.00 1 c R . .
H(39) H -0.6214 -0.0629 0.0152 0.052 Uiso 1.00 1 c R . .
H(40) H -0.8255 -0.1094 0.0504 0.049 Uiso 1.00 1 c R . .
H(41) H -1.0323 -0.1849 0.0226 0.052 Uiso 1.00 1 c R . .
H(42) H -1.0339 -0.2168 -0.0399 0.039 Uiso 1.00 1 c R . .
H(43) H 0.2196 0.1459 0.0316 0.186 Uiso 1.00 1 c R . .
H(44) H -0.0477 0.3739 0.0699 0.190 Uiso 1.00 1 c R . .
H(45) H 0.0384 0.3580 0.1323 0.233 Uiso 1.00 1 c R . .
H(46) H 0.2355 0.2344 0.1369 0.219 Uiso 1.00 1 c R . .

loop_
_atom_site_aniso_label
_atom_site_aniso_U_11
_atom_site_aniso_U_22
_atom_site_aniso_U_33
_atom_site_aniso_U_12
_atom_site_aniso_U_13
_atom_site_aniso_U_23
Ru(1) 0.0127(2) 0.0207(2) 0.0174(2) 0.0001(2) 0.0004(2) 0.0014(3)
P(1) 0.0144(7) 0.0233(9) 0.0179(8) -0.0010(6) -0.0006(6) 0.0006(7)
P(2) 0.0187(7) 0.0292(11) 0.0145(7) 0.0019(7) -0.0001(6) 0.0001(7)
O(1) 0.023(2) 0.029(3) 0.034(3) -0.009(2) 0.003(2) -0.000(2)
O(2) 0.014(2) 0.034(3) 0.026(2) -0.001(2) -0.004(2) -0.000(2)
O(3) 0.016(2) 0.032(3) 0.038(3) 0.001(2) 0.002(2) 0.009(3)
O(4) 0.012(2) 0.025(2) 0.032(3) 0.005(2) 0.003(2) -0.003(2)
O(5) 0.023(2) 0.044(3) 0.036(3) -0.004(2) -0.007(2) 0.006(2)
O(6) 0.031(2) 0.026(3) 0.031(3) -0.002(2) -0.010(2) 0.005(2)
O(7) 0.025(2) 0.039(3) 0.033(3) 0.003(2) 0.014(2) 0.002(2)
O(8) 0.046(3) 0.043(3) 0.024(3) 0.003(3) 0.007(2) -0.007(2)
O(9) 0.018(2) 0.031(3) 0.023(2) -0.004(2) 0.003(2) 0.005(2)
C(1) 0.019(3) 0.024(3) 0.023(3) 0.002(2) 0.001(2) -0.007(3)
C(2) 0.019(2) 0.019(3) 0.020(2) -0.003(3) 0.003(2) -0.003(3)
C(3) 0.021(3) 0.018(4) 0.026(4) 0.003(3) -0.000(3) -0.005(3)
C(4) 0.014(3) 0.042(5) 0.039(4) -0.003(3) -0.007(3) 0.006(3)
C(5) 0.020(3) 0.021(3) 0.017(3) -0.002(3) -0.002(3) -0.006(3)
C(6) 0.024(3) 0.027(4) 0.050(5) 0.005(3) 0.008(3) -0.006(3)
C(7) 0.010(2) 0.030(3) 0.024(4) 0.003(2) 0.002(2) 0.000(3)
C(8) 0.022(3) 0.035(4) 0.018(3) 0.017(3) 0.000(3) -0.002(3)
C(9) 0.016(3) 0.031(4) 0.025(4) 0.005(3) 0.002(3) 0.005(3)
C(10) 0.054(5) 0.038(5) 0.042(5) -0.002(4) -0.012(4) 0.018(4)
C(11) 0.023(4) 0.051(5) 0.020(4) 0.015(3) -0.003(3) -0.003(3)
C(12) 0.082(7) 0.068(6) 0.022(4) 0.020(5) 0.016(4) -0.005(4)
C(13) 0.011(3) 0.035(4) 0.027(3) -0.000(3) -0.005(3) 0.001(3)
C(14) 0.017(3) 0.035(4) 0.031(4) 0.002(3) -0.010(3) 0.002(3)
C(15) 0.024(3) 0.016(3) 0.018(3) -0.001(3) 0.003(3) 0.004(3)
C(16) 0.026(3) 0.029(3) 0.023(3) -0.003(3) -0.001(3) 0.004(3)
C(17) 0.041(4) 0.027(4) 0.026(3) -0.001(3) -0.009(3) 0.005(3)
C(18) 0.044(4) 0.036(4) 0.016(3) -0.004(3) 0.008(3) 0.006(3)
C(19) 0.025(4) 0.034(4) 0.038(4) -0.011(3) 0.005(3) 0.001(3)
C(20) 0.023(3) 0.022(3) 0.031(4) -0.003(3) 0.000(3) 0.001(3)
C(21) 0.015(3) 0.025(4) 0.025(4) -0.003(3) 0.004(3) 0.004(3)
C(22) 0.023(3) 0.031(4) 0.030(4) -0.003(3) 0.003(3) 0.003(3)
C(23) 0.037(4) 0.033(5) 0.036(4) -0.006(3) -0.001(3) -0.010(3)
C(24) 0.046(4) 0.027(3) 0.043(5) -0.002(3) 0.011(4) 0.001(4)
C(25) 0.054(5) 0.021(4) 0.039(4) -0.001(3) 0.009(4) 0.006(3)
C(26) 0.030(4) 0.019(3) 0.032(4) -0.006(3) 0.004(3) 0.001(3)
C(27) 0.032(3) 0.023(4) 0.019(3) 0.002(3) -0.008(3) 0.001(3)
C(28) 0.038(4) 0.036(4) 0.050(5) 0.015(3) -0.015(4) -0.022(4)
C(29) 0.052(5) 0.046(5) 0.065(6) 0.023(4) -0.032(5) -0.028(5)
C(30) 0.092(7) 0.033(5) 0.055(6) 0.025(5) -0.044(6) -0.012(4)
C(31) 0.106(8) 0.027(5) 0.035(5) -0.004(5) -0.025(5) 0.004(4)
C(32) 0.053(5) 0.034(4) 0.028(4) 0.010(4) -0.006(4) -0.004(3)
C(33) 0.028(3) 0.029(4) 0.015(3) 0.008(3) -0.002(2) 0.001(3)
C(34) 0.031(4) 0.050(5) 0.023(4) 0.001(4) 0.000(3) -0.012(3)
C(35) 0.043(5) 0.054(6) 0.032(4) 0.006(4) -0.011(4) -0.010(4)
C(36) 0.054(5) 0.053(5) 0.016(3) 0.017(4) -0.006(4) -0.010(3)
C(37) 0.051(5) 0.054(5) 0.025(3) 0.003(4) 0.006(3) 0.004(4)
C(38) 0.030(3) 0.041(4) 0.028(3) -0.003(4) 0.004(2) -0.001(4)

loop_
_geom_bond_atom_site_label_1
_geom_bond_atom_site_label_2
_geom_bond_distance
_geom_bond_publ_flag
_geom_bond_site_symmetry_1
_geom_bond_site_symmetry_2
Ru(1) P(1) 2.270(2) ? . .
Ru(1) P(2) 2.385(1) ? . .
Ru(1) O(9) 2.237(4) ? . .
Ru(1) C(1) 2.146(6) ? . .
Ru(1) C(2) 2.170(6) ? . .
Ru(1) C(7) 2.155(6) ? . .
Ru(1) C(8) 2.212(7) ? . .
Cl(1) C(44) 1.69(4) ? . .
Cl(2) C(40) 1.64(3) ? . .
P(1) C(13) 1.835(6) ? . .
P(1) C(15) 1.823(6) ? . .
P(1) C(21) 1.840(7) ? . .
P(2) C(14) 1.835(7) ? . .
P(2) C(27) 1.845(7) ? . .
P(2) C(33) 1.825(6) ? . .
O(1) C(3) 1.228(8) ? . .
O(2) C(3) 1.318(8) ? . .
O(2) C(4) 1.442(7) ? . .
O(3) C(5) 1.213(7) ? . .
O(4) C(5) 1.331(7) ? . .
O(4) C(6) 1.452(8) ? . .
O(5) C(9) 1.229(8) ? . .
O(6) C(9) 1.352(8) ? . .
O(6) C(10) 1.435(9) ? . .
O(7) C(11) 1.232(9) ? . .
O(8) C(11) 1.365(9) ? . .
O(8) C(12) 1.438(9) ? . .
C(1) C(2) 1.432(8) ? . .
C(1) C(3) 1.483(8) ? . .
C(2) C(5) 1.485(8) ? . .
C(7) C(8) 1.449(9) ? . .
C(7) C(9) 1.468(9) ? . .
C(8) C(11) 1.444(9) ? . .
C(13) C(14) 1.542(9) ? . .
C(15) C(16) 1.400(9) ? . .
C(15) C(20) 1.389(9) ? . .
C(16) C(17) 1.372(8) ? . .
C(17) C(18) 1.37(1) ? . .
C(18) C(19) 1.40(1) ? . .
C(19) C(20) 1.38(1) ? . .
C(21) C(22) 1.420(9) ? . .
C(21) C(26) 1.384(9) ? . .
C(22) C(23) 1.38(1) ? . .
C(23) C(24) 1.37(1) ? . .
C(24) C(25) 1.37(1) ? . .
C(25) C(26) 1.37(1) ? . .
C(27) C(28) 1.38(1) ? . .
C(27) C(32) 1.38(1) ? . .
C(28) C(29) 1.38(1) ? . .
C(29) C(30) 1.36(1) ? . .
C(30) C(31) 1.37(2) ? . .
C(31) C(32) 1.40(1) ? . .
C(33) C(34) 1.39(1) ? . .
C(33) C(38) 1.392(8) ? . .
C(34) C(35) 1.39(1) ? . .
C(35) C(36) 1.37(1) ? . .
C(36) C(37) 1.37(1) ? . .
C(37) C(38) 1.382(9) ? . .
C(39) C(40) 1.32(3) ? . .
C(39) C(44) 1.36(4) ? . .
C(40) C(41) 1.40(3) ? . .
C(41) C(42) 1.43(3) ? . .
C(42) C(43) 1.31(3) ? . .
C(43) C(44) 1.33(4) ? . .
O(9) H(1) 0.9499 ? . .
O(9) H(2) 0.9500 ? . .
C(1) H(3) 0.9502 ? . .
C(2) H(4) 0.9500 ? . .
C(4) H(5) 0.9499 ? . .
C(4) H(6) 0.9499 ? . .
C(4) H(7) 0.9501 ? . .
C(6) H(8) 0.9501 ? . .
C(6) H(9) 0.9500 ? . .
C(6) H(10) 0.9501 ? . .
C(7) H(11) 0.9500 ? . .
C(8) H(12) 0.9499 ? . .
C(10) H(13) 0.9500 ? . .
C(10) H(14) 0.9500 ? . .
C(10) H(15) 0.9500 ? . .
C(12) H(16) 0.9500 ? . .
C(12) H(17) 0.9500 ? . .
C(12) H(18) 0.9500 ? . .
C(13) H(19) 0.9499 ? . .
C(13) H(20) 0.9500 ? . .
C(14) H(21) 0.9499 ? . .
C(14) H(22) 0.9499 ? . .
C(16) H(23) 0.9500 ? . .
C(17) H(24) 0.9500 ? . .
C(18) H(25) 0.9500 ? . .
C(19) H(26) 0.9499 ? . .
C(20) H(27) 0.9501 ? . .
C(22) H(28) 0.9499 ? . .
C(23) H(29) 0.9499 ? . .
C(24) H(30) 0.9500 ? . .
C(25) H(31) 0.9500 ? . .
C(26) H(32) 0.9501 ? . .
C(28) H(33) 0.9501 ? . .
C(29) H(34) 0.9501 ? . .
C(30) H(35) 0.9499 ? . .
C(31) H(36) 0.9500 ? . .
C(32) H(37) 0.9500 ? . .
C(34) H(38) 0.9500 ? . .
C(35) H(39) 0.9500 ? . .
C(36) H(40) 0.9501 ? . .
C(37) H(41) 0.9501 ? . .
C(38) H(42) 0.9500 ? . .
C(39) H(43) 0.9502 ? . .
C(41) H(44) 0.9500 ? . .
C(42) H(45) 0.9501 ? . .
C(43) H(46) 0.9501 ? . .
H(46) C(43) 0.9501 ? . .
